data_4306210
loop_
_publ_author_name
'Victor I. Ovcharenko'
'Galina V. Romanenko'
'Ksenia Yu. Maryunina'
'Artem S. Bogomyakov'
'Elena V. Gorelik'

_publ_section_title
;
Thermally Induced Magnetic Anomalies in Solvates of the
Bis(hexafluoroacetylacetonate)copper(II) Complex with Pyrazolyl-Substituted
Nitronyl Nitroxide
;
_journal_name_full 'Inorganic Chemistry'
_journal_page_first 9537
_journal_page_last 9552
_journal_paper_doi 10.1021/ic8011074
_journal_volume 47
_journal_year 2008
_chemical_formula_sum 'C26 H29.5 Cu F12 I0.5 N4 O6'
_chemical_formula_weight 849.03
_chemical_name_systematic
; 
 catena-(bis(m2-4,4,5,5-Tetramethyl-2-
 (1-butylpyrazole-4-yl)-4,5-dihydro-1H-
 imidazol-3-oxide-1-oxyl)-tetrakis(1,
 1,1,5,5,5-hexafluoropentan-2,4-
 dionato)-di-copper(ii)) iodobutane solvate 
;
_space_group_IT_number 2
_symmetry_cell_setting triclinic
_symmetry_space_group_name_Hall '-P 1'
_symmetry_space_group_name_H-M 'P -1'
_atom_sites_solution_hydrogens geom
_atom_sites_solution_primary direct
_atom_sites_solution_secondary difmap
_audit_creation_method SHELXL-97
_cell_angle_alpha 98.316(5)
_cell_angle_beta 110.690(5)
_cell_angle_gamma 98.050(5)
_cell_formula_units_Z 2
_cell_length_a 10.628(3)
_cell_length_b 13.153(4)
_cell_length_c 13.451(4)
_cell_measurement_reflns_used 4115
_cell_measurement_temperature 170(2)
_cell_measurement_theta_max 23.19
_cell_measurement_theta_min 2.36
_cell_volume 1703.0(9)
_computing_cell_refinement 'Bruker SMART'
_computing_data_collection 'Bruker SMART'
_computing_data_reduction 'Bruker SAINT'
_computing_molecular_graphics 'Bruker SHELXTL'
_computing_publication_material 'Bruker SHELXTL'
_computing_structure_refinement 'SHELXL-97 (Sheldrick, 1997)'
_computing_structure_solution 'SHELXS-97 (Sheldrick, 1990)'
_diffrn_ambient_temperature 170(2)
_diffrn_measured_fraction_theta_full 0.989
_diffrn_measured_fraction_theta_max 0.989
_diffrn_measurement_device_type 'CCD area detector'
_diffrn_measurement_method 'phi and omega scans'
_diffrn_radiation_monochromator graphite
_diffrn_radiation_source 'fine-focus sealed tube'
_diffrn_radiation_type MoK\a
_diffrn_radiation_wavelength 0.71073
_diffrn_reflns_av_R_equivalents 0.0589
_diffrn_reflns_av_sigmaI/netI 0.0726
_diffrn_reflns_limit_h_max 11
_diffrn_reflns_limit_h_min -11
_diffrn_reflns_limit_k_max 14
_diffrn_reflns_limit_k_min -14
_diffrn_reflns_limit_l_max 14
_diffrn_reflns_limit_l_min -14
_diffrn_reflns_number 12840
_diffrn_reflns_theta_full 23.53
_diffrn_reflns_theta_max 23.53
_diffrn_reflns_theta_min 2.05
_exptl_absorpt_coefficient_mu 1.204
_exptl_absorpt_correction_type none
_exptl_crystal_colour dark
_exptl_crystal_density_diffrn 1.656
_exptl_crystal_density_meas 0
_exptl_crystal_density_method 'not measured'
_exptl_crystal_description prizm
_exptl_crystal_F_000 850
_exptl_crystal_size_max 0.80
_exptl_crystal_size_mid 0.20
_exptl_crystal_size_min 0.20
_refine_diff_density_max 0.600
_refine_diff_density_min -0.670
_refine_diff_density_rms 0.096
_refine_ls_extinction_method none
_refine_ls_goodness_of_fit_ref 0.784
_refine_ls_hydrogen_treatment mixed
_refine_ls_matrix_type full
_refine_ls_number_parameters 568
_refine_ls_number_reflns 5009
_refine_ls_number_restraints 5
_refine_ls_restrained_S_all 0.788
_refine_ls_R_factor_all 0.0758
_refine_ls_R_factor_gt 0.0603
_refine_ls_shift/su_max 0.088
_refine_ls_shift/su_mean 0.006
_refine_ls_structure_factor_coef Fsqd
_refine_ls_weighting_details 'calc w=1/[\s^2^(Fo^2^)+(0.1555P)^2^+0.5501P] where P=(Fo^2^+2Fc^2^)/3'
_refine_ls_weighting_scheme calc
_refine_ls_wR_factor_gt 0.1640
_refine_ls_wR_factor_ref 0.1782
_reflns_number_gt 3725
_reflns_number_total 4980
_reflns_threshold_expression >2sigma(I)
_cod_data_source_file ic8011074_si_001_10.cif
_cod_data_source_block Bu-I170
_cod_depositor_comments
;
The following automatic conversions were performed:
'_symmetry_cell_setting' value 'Triclinic' changed to 'triclinic'
according to '/home/saulius/struct/CIF-dictionaries/cif_core.dic'
dictionary named 'cif_core.dic' version 2.4.1 from 2010-06-29.

Automatic conversion script
Id: cif_fix_enum 1527 2010-12-29 10:47:43Z saulius 
;
_cod_original_formula_sum 'C26 H29.50 Cu F12 I0.50 N4 O6'
_cod_database_code 4306210

loop_
_symmetry_equiv_pos_as_xyz
'x, y, z'
'-x, -y, -z'

loop_
_atom_site_label
_atom_site_type_symbol
_atom_site_fract_x
_atom_site_fract_y
_atom_site_fract_z
_atom_site_U_iso_or_equiv
_atom_site_adp_type
_atom_site_occupancy
_atom_site_symmetry_multiplicity
_atom_site_calc_flag
_atom_site_refinement_flags
_atom_site_disorder_assembly
_atom_site_disorder_group
Cu1 Cu 0.5000 0.5000 1.0000 0.0311(3) Uani 1 2 d S . .
O1 O 0.3823(3) 0.5853(2) 1.0553(3) 0.0427(8) Uani 1 1 d . . .
C1 C 0.2353(7) 0.6252(4) 1.1404(5) 0.0564(14) Uani 1 1 d . . .
F1 F 0.3459(18) 0.6701(16) 1.2424(16) 0.082(4) Uani 0.50 1 d P . .
F2 F 0.141(3) 0.590(2) 1.1737(18) 0.106(11) Uani 0.50 1 d P . .
F3 F 0.201(2) 0.7006(14) 1.0796(13) 0.075(5) Uani 0.50 1 d P . .
F1A F 0.239(2) 0.7130(13) 1.1192(15) 0.104(7) Uani 0.50 1 d P . .
F2A F 0.295(2) 0.648(3) 1.231(2) 0.177(14) Uani 0.50 1 d P . .
F3A F 0.104(3) 0.591(2) 1.1234(18) 0.090(6) Uani 0.50 1 d P . .
C2 C 0.2850(5) 0.5461(4) 1.0782(4) 0.0411(12) Uani 1 1 d . . .
C3 C 0.2211(5) 0.4406(4) 1.0548(4) 0.0438(12) Uani 1 1 d . . .
H3A H 0.1464 0.4217 1.0762 0.053 Uiso 1 1 calc R . .
C4 C 0.2636(5) 0.3623(3) 1.0011(4) 0.0378(11) Uani 1 1 d . . .
C5 C 0.1850(7) 0.2489(4) 0.9768(5) 0.0540(14) Uani 1 1 d . . .
F4 F 0.153(3) 0.204(2) 0.8801(16) 0.103(9) Uani 0.50 1 d P . .
F5 F 0.069(3) 0.2402(19) 1.003(3) 0.060(5) Uani 0.50 1 d P . .
F6 F 0.261(3) 0.187(2) 1.034(3) 0.141(11) Uani 0.50 1 d P . .
F4A F 0.2694(18) 0.1929(12) 1.017(2) 0.081(6) Uani 0.50 1 d P . .
F5A F 0.103(3) 0.235(2) 1.022(2) 0.072(7) Uani 0.50 1 d P . .
F6A F 0.117(3) 0.213(2) 0.8687(17) 0.090(8) Uani 0.50 1 d P . .
O2 O 0.3610(3) 0.3713(2) 0.9690(2) 0.0398(8) Uani 1 1 d . . .
Cu2 Cu 0.0000 0.0000 0.5000 0.0361(3) Uani 1 2 d S . .
O3 O 0.0106(3) -0.0513(2) 0.6333(3) 0.0378(8) Uani 1 1 d . . .
C6 C -0.0199(7) -0.0651(5) 0.7958(4) 0.0527(14) Uani 1 1 d . . .
F7 F 0.112(2) -0.057(2) 0.8423(16) 0.103(8) Uani 0.50 1 d P . .
F8 F -0.112(3) -0.1649(18) 0.775(2) 0.079(7) Uani 0.50 1 d P . .
F9 F -0.029(4) 0.000(2) 0.872(2) 0.062(6) Uani 0.50 1 d P . .
F7A F -0.071(3) -0.1566(12) 0.7805(19) 0.068(6) Uani 0.50 1 d P . .
F8A F -0.061(4) -0.014(2) 0.871(3) 0.080(10) Uani 0.50 1 d P . .
F9A F 0.103(2) -0.0859(18) 0.8287(15) 0.075(5) Uani 0.50 1 d P . .
C7 C -0.0561(5) -0.0246(3) 0.6901(4) 0.0375(11) Uani 1 1 d . . .
C8 C -0.1586(5) 0.0340(3) 0.6668(4) 0.0417(12) Uani 1 1 d . . .
H8A H -0.2001 0.0491 0.7177 0.050 Uiso 1 1 calc R . .
C9 C -0.2012(5) 0.0707(3) 0.5719(4) 0.0357(11) Uani 1 1 d . . .
C10 C -0.3165(5) 0.1327(4) 0.5502(4) 0.0427(12) Uani 1 1 d . . .
F10 F -0.271(4) 0.2181(19) 0.550(3) 0.063(6) Uani 0.50 1 d P . .
F11 F -0.385(4) 0.126(2) 0.613(3) 0.060(6) Uani 0.50 1 d P . .
F12 F -0.4124(4) 0.0960(3) 0.4522(3) 0.0790(11) Uani 1 1 d . . .
F10A F -0.268(4) 0.244(2) 0.560(3) 0.052(4) Uani 0.50 1 d P . .
F11A F -0.370(4) 0.134(3) 0.629(3) 0.077(8) Uani 0.50 1 d P . .
O4 O -0.1554(3) 0.0629(2) 0.4973(2) 0.0372(7) Uani 1 1 d . . .
O01 O 0.4228(4) 0.5189(2) 0.8271(3) 0.0485(9) Uani 1 1 d . . .
N1 N 0.2984(4) 0.5300(3) 0.7744(3) 0.0404(9) Uani 1 1 d . . .
C01 C 0.2660(5) 0.6347(3) 0.7574(4) 0.0432(12) Uani 1 1 d . . .
C02 C 0.3176(7) 0.6607(4) 0.6695(5) 0.0656(17) Uani 1 1 d . . .
H02A H 0.4183 0.6745 0.6988 0.098 Uiso 1 1 calc R . .
H02B H 0.2862 0.7231 0.6461 0.098 Uiso 1 1 calc R . .
H02C H 0.2815 0.6013 0.6072 0.098 Uiso 1 1 calc R . .
C03 C 0.3393(6) 0.7174(4) 0.8620(4) 0.0536(14) Uani 1 1 d . . .
H03A H 0.4389 0.7245 0.8840 0.080 Uiso 1 1 calc R . .
H03B H 0.3117 0.6961 0.9194 0.080 Uiso 1 1 calc R . .
H03C H 0.3145 0.7849 0.8501 0.080 Uiso 1 1 calc R . .
C04 C 0.1075(6) 0.6080(3) 0.7171(4) 0.0432(12) Uani 1 1 d . . .
C05 C 0.0315(7) 0.6628(4) 0.6294(4) 0.0628(16) Uani 1 1 d . . .
H05A H -0.0677 0.6410 0.6098 0.094 Uiso 1 1 calc R . .
H05B H 0.0536 0.6438 0.5652 0.094 Uiso 1 1 calc R . .
H05C H 0.0595 0.7390 0.6566 0.094 Uiso 1 1 calc R . .
C06 C 0.0527(6) 0.6177(4) 0.8091(4) 0.0481(13) Uani 1 1 d . . .
H06A H -0.0480 0.6037 0.7777 0.072 Uiso 1 1 calc R . .
H06B H 0.0879 0.6888 0.8542 0.072 Uiso 1 1 calc R . .
H06C H 0.0833 0.5667 0.8541 0.072 Uiso 1 1 calc R . .
N2 N 0.0793(4) 0.4917(3) 0.6708(3) 0.0412(10) Uani 1 1 d . . .
O02 O -0.0406(4) 0.4392(3) 0.6110(3) 0.0471(9) Uani 1 1 d . . .
C07 C 0.1923(5) 0.4511(3) 0.7132(4) 0.0362(11) Uani 1 1 d . . .
C08 C 0.1981(5) 0.3426(3) 0.6916(4) 0.0346(10) Uani 1 1 d . . .
C09 C 0.0925(5) 0.2569(3) 0.6230(4) 0.0336(10) Uani 1 1 d . . .
H09A H 0.0006 0.2619 0.5833 0.040 Uiso 1 1 calc R . .
N3 N 0.1390(4) 0.1685(3) 0.6215(3) 0.0380(9) Uani 1 1 d . . .
N4 N 0.2728(4) 0.1955(3) 0.6898(3) 0.0393(9) Uani 1 1 d . . .
C041 C 0.3570(6) 0.1158(4) 0.7094(4) 0.0525(14) Uani 1 1 d . . .
H04A H 0.2965 0.0461 0.6719 0.063 Uiso 1 1 calc R . .
H04B H 0.4247 0.1275 0.6749 0.063 Uiso 1 1 calc R . .
C042 C 0.4292(12) 0.1121(6) 0.8187(6) 0.125(4) Uani 1 1 d . . .
H04C H 0.3635 0.1040 0.8554 0.150 Uiso 1 1 calc R . .
H04D H 0.4958 0.1793 0.8559 0.150 Uiso 1 1 calc R . .
C043 C 0.5076(14) 0.0202(7) 0.8298(7) 0.140(5) Uani 1 1 d . . .
H04E H 0.4527 -0.0376 0.8461 0.168 Uiso 1 1 calc R . .
H04F H 0.5117 -0.0060 0.7585 0.168 Uiso 1 1 calc R . .
C044 C 0.6343(11) 0.0414(7) 0.9045(13) 0.162(6) Uani 1 1 d . . .
H04G H 0.6742 -0.0213 0.9019 0.244 Uiso 1 1 calc R . .
H04H H 0.6319 0.0624 0.9766 0.244 Uiso 1 1 calc R . .
H04I H 0.6905 0.0987 0.8901 0.244 Uiso 1 1 calc R . .
C010 C 0.3124(5) 0.2979(3) 0.7330(4) 0.0396(11) Uani 1 1 d . . .
H01A H 0.4015 0.3338 0.7826 0.048 Uiso 1 1 calc R . .
I1S I -0.63532(14) 0.29712(12) 0.45630(13) 0.1084(5) Uani 0.50 1 d PD . 1
C1S C -0.492(3) 0.4272(14) 0.5746(18) 0.26(3) Uani 0.50 1 d PD . 1
H1SA H -0.4064 0.4081 0.5760 0.313 Uiso 0.50 1 d PR . 1
H1SB H -0.4878 0.4500 0.6467 0.313 Uiso 0.50 1 d PR . 1
C2S C -0.5000 0.5000 0.5000 0.213(13) Uani 1 2 d SD . 1
H2SA H -0.5813 0.5226 0.5043 0.256 Uiso 0.50 1 d PR . 1
H2SB H -0.5157 0.4723 0.4261 0.256 Uiso 0.50 1 d PR . 1
C3S C -0.3761(16) 0.6034(16) 0.563(2) 0.210(17) Uani 0.50 1 d PD . 1
H3SA H -0.3020 0.5837 0.5432 0.252 Uiso 0.50 1 d PR . 1
H3SB H -0.3469 0.6147 0.6401 0.252 Uiso 0.50 1 d PR . 1
C4S C -0.445(3) 0.6749(17) 0.4971(18) 0.64(9) Uani 0.50 1 d PD . 1
H4SA H -0.3611 0.7297 0.5304 0.965 Uiso 0.50 1 d PR . 1
H4SB H -0.4727 0.6646 0.4203 0.965 Uiso 0.50 1 d PR . 1
H4SC H -0.5180 0.6958 0.5182 0.965 Uiso 0.50 1 d PR . 1

loop_
_atom_site_aniso_label
_atom_site_aniso_U_11
_atom_site_aniso_U_22
_atom_site_aniso_U_33
_atom_site_aniso_U_23
_atom_site_aniso_U_13
_atom_site_aniso_U_12
Cu1 0.0321(5) 0.0288(4) 0.0311(5) 0.0032(3) 0.0114(3) 0.0073(3)
O1 0.044(2) 0.0434(18) 0.0376(19) 0.0107(15) 0.0126(16) 0.0031(15)
C1 0.065(4) 0.045(3) 0.061(4) 0.009(3) 0.026(4) 0.013(3)
F1 0.061(10) 0.106(7) 0.052(8) -0.030(6) 0.006(8) 0.021(7)
F2 0.15(3) 0.058(6) 0.16(2) 0.002(14) 0.13(2) 0.008(12)
F3 0.106(10) 0.081(9) 0.054(7) 0.018(5) 0.030(7) 0.067(8)
F1A 0.141(15) 0.041(6) 0.134(19) 0.028(9) 0.053(14) 0.018(6)
F2A 0.11(2) 0.26(3) 0.084(10) -0.089(14) -0.033(12) 0.112(19)
F3A 0.082(9) 0.066(7) 0.138(17) -0.013(11) 0.076(12) 0.010(6)
C2 0.043(3) 0.047(3) 0.032(3) 0.014(2) 0.009(2) 0.013(2)
C3 0.047(3) 0.042(3) 0.048(3) 0.009(2) 0.024(3) 0.007(2)
C4 0.043(3) 0.038(3) 0.031(3) 0.010(2) 0.013(2) 0.005(2)
C5 0.064(4) 0.044(3) 0.057(4) 0.009(3) 0.029(3) 0.007(3)
F4 0.128(17) 0.079(10) 0.086(16) -0.048(10) 0.080(15) -0.061(9)
F5 0.045(8) 0.035(5) 0.103(12) 0.005(5) 0.034(7) 0.011(5)
F6 0.15(2) 0.093(12) 0.160(16) 0.090(11) 0.015(14) 0.011(12)
F4A 0.055(8) 0.032(6) 0.161(18) 0.033(8) 0.041(10) 0.013(5)
F5A 0.080(17) 0.064(10) 0.088(11) 0.010(6) 0.061(14) -0.011(9)
F6A 0.114(14) 0.082(9) 0.034(7) 0.010(7) 0.002(7) -0.040(8)
O2 0.045(2) 0.0386(17) 0.0328(18) 0.0014(13) 0.0157(16) 0.0026(14)
Cu2 0.0511(6) 0.0320(4) 0.0400(5) 0.0135(3) 0.0278(4) 0.0219(4)
O3 0.052(2) 0.0303(16) 0.0414(19) 0.0113(13) 0.0246(17) 0.0187(14)
C6 0.079(5) 0.050(4) 0.044(3) 0.015(3) 0.035(3) 0.027(3)
F7 0.068(9) 0.18(2) 0.046(7) 0.030(9) -0.009(6) 0.057(9)
F8 0.068(9) 0.085(10) 0.084(8) 0.044(7) 0.027(6) -0.007(5)
F9 0.107(13) 0.056(6) 0.037(7) 0.006(5) 0.046(6) 0.018(6)
F7A 0.12(2) 0.027(6) 0.067(8) 0.019(5) 0.051(11) 0.008(7)
F8A 0.13(2) 0.091(16) 0.064(10) 0.044(10) 0.066(11) 0.073(17)
F9A 0.113(13) 0.098(8) 0.062(9) 0.048(7) 0.061(10) 0.070(8)
C7 0.053(3) 0.029(2) 0.033(3) 0.0047(19) 0.019(2) 0.009(2)
C8 0.059(3) 0.038(3) 0.042(3) 0.010(2) 0.033(3) 0.015(2)
C9 0.043(3) 0.024(2) 0.043(3) 0.0011(19) 0.021(2) 0.0077(19)
C10 0.049(3) 0.037(3) 0.046(3) 0.005(2) 0.022(3) 0.014(2)
F10 0.076(6) 0.013(12) 0.128(12) 0.024(10) 0.058(8) 0.030(9)
F11 0.069(10) 0.070(9) 0.086(14) 0.046(10) 0.062(11) 0.040(7)
F12 0.059(2) 0.089(2) 0.070(2) -0.0119(19) 0.0037(18) 0.0409(19)
F10A 0.070(6) 0.008(10) 0.087(7) 0.010(7) 0.034(5) 0.029(7)
F11A 0.088(14) 0.096(12) 0.075(10) 0.017(7) 0.050(9) 0.060(10)
O4 0.0480(19) 0.0342(17) 0.0364(18) 0.0055(13) 0.0221(16) 0.0168(14)
O01 0.044(2) 0.0409(19) 0.059(2) 0.0003(16) 0.0233(19) 0.0040(16)
N1 0.043(3) 0.030(2) 0.051(2) 0.0040(18) 0.023(2) 0.0083(18)
C01 0.062(3) 0.026(2) 0.049(3) 0.008(2) 0.029(3) 0.012(2)
C02 0.093(5) 0.045(3) 0.071(4) 0.013(3) 0.048(4) 0.007(3)
C03 0.074(4) 0.028(2) 0.061(4) 0.008(2) 0.028(3) 0.014(2)
C04 0.069(4) 0.031(2) 0.037(3) 0.011(2) 0.024(3) 0.022(2)
C05 0.109(5) 0.043(3) 0.048(3) 0.016(2) 0.032(3) 0.042(3)
C06 0.066(4) 0.043(3) 0.045(3) 0.010(2) 0.029(3) 0.025(3)
N2 0.055(3) 0.032(2) 0.040(2) 0.0068(17) 0.020(2) 0.016(2)
O02 0.049(2) 0.0432(19) 0.044(2) 0.0048(16) 0.0107(18) 0.0187(17)
C07 0.044(3) 0.034(2) 0.037(3) 0.009(2) 0.021(2) 0.012(2)
C08 0.044(3) 0.027(2) 0.037(3) 0.0068(19) 0.019(2) 0.012(2)
C09 0.040(3) 0.028(2) 0.036(3) 0.0112(19) 0.014(2) 0.0134(19)
N3 0.050(3) 0.029(2) 0.036(2) 0.0056(16) 0.017(2) 0.0128(17)
N4 0.052(3) 0.035(2) 0.033(2) 0.0052(17) 0.015(2) 0.0232(18)
C041 0.068(4) 0.048(3) 0.054(3) 0.014(2) 0.028(3) 0.036(3)
C042 0.205(10) 0.097(6) 0.057(5) 0.011(4) 0.003(5) 0.109(7)
C043 0.213(12) 0.110(7) 0.063(5) 0.007(5) -0.014(6) 0.109(8)
C044 0.126(9) 0.092(7) 0.309(19) 0.072(9) 0.100(11) 0.071(6)
C010 0.044(3) 0.036(3) 0.038(3) 0.002(2) 0.016(2) 0.011(2)
I1S 0.0849(9) 0.1397(11) 0.1169(11) 0.0333(9) 0.0457(8) 0.0482(8)
C1S 0.41(7) 0.20(3) 0.33(5) 0.22(4) 0.21(5) 0.21(4)
C2S 0.075(11) 0.35(3) 0.19(2) -0.07(2) 0.057(11) 0.075(16)
C3S 0.067(13) 0.33(4) 0.32(4) 0.26(4) 0.085(19) 0.102(19)
C4S 0.18(3) 1.5(2) 0.19(3) 0.50(8) 0.00(3) -0.16(7)

loop_
_atom_type_symbol
_atom_type_description
_atom_type_scat_dispersion_real
_atom_type_scat_dispersion_imag
_atom_type_scat_source
C C 0.0033 0.0016 'International Tables Vol C Tables 4.2.6.8 and 6.1.1.4'
H H 0.0000 0.0000 'International Tables Vol C Tables 4.2.6.8 and 6.1.1.4'
N N 0.0061 0.0033 'International Tables Vol C Tables 4.2.6.8 and 6.1.1.4'
O O 0.0106 0.0060 'International Tables Vol C Tables 4.2.6.8 and 6.1.1.4'
F F 0.0171 0.0103 'International Tables Vol C Tables 4.2.6.8 and 6.1.1.4'
Cu Cu 0.3201 1.2651 'International Tables Vol C Tables 4.2.6.8 and 6.1.1.4'
I I -0.4742 1.8119 'International Tables Vol C Tables 4.2.6.8 and 6.1.1.4'

loop_
_geom_angle_atom_site_label_1
_geom_angle_atom_site_label_2
_geom_angle_atom_site_label_3
_geom_angle
_geom_angle_site_symmetry_1
_geom_angle_site_symmetry_3
_geom_angle_publ_flag
O2 Cu1 O2 180.00(19) . 2_667 ?
O2 Cu1 O1 89.58(13) . . ?
O2 Cu1 O1 90.42(13) 2_667 . ?
O2 Cu1 O1 90.42(13) . 2_667 ?
O2 Cu1 O1 89.58(13) 2_667 2_667 ?
O1 Cu1 O1 180.00(17) . 2_667 ?
O2 Cu1 O01 93.55(12) . . ?
O2 Cu1 O01 86.45(12) 2_667 . ?
O1 Cu1 O01 98.97(13) . . ?
O1 Cu1 O01 81.03(13) 2_667 . ?
O2 Cu1 O01 86.45(12) . 2_667 ?
O2 Cu1 O01 93.55(12) 2_667 2_667 ?
O1 Cu1 O01 81.03(13) . 2_667 ?
O1 Cu1 O01 98.97(13) 2_667 2_667 ?
O01 Cu1 O01 179.999(1) . 2_667 ?
C2 O1 Cu1 124.1(3) . . ?
F2A C1 F1A 99(2) . . ?
F2A C1 F2 79.9(19) . . ?
F1A C1 F2 117.5(18) . . ?
F2A C1 F3A 107.5(17) . . ?
F1A C1 F3A 104.1(17) . . ?
F2 C1 F3A 28.8(17) . . ?
F2A C1 F3 121.0(19) . . ?
F1A C1 F3 22.3(14) . . ?
F2 C1 F3 112.8(16) . . ?
F3A C1 F3 91.1(16) . . ?
F2A C1 F1 20(2) . . ?
F1A C1 F1 88.7(13) . . ?
F2 C1 F1 100.1(13) . . ?
F3A C1 F1 127.2(12) . . ?
F3 C1 F1 111.0(13) . . ?
F2A C1 C2 116.2(15) . . ?
F1A C1 C2 117.7(11) . . ?
F2 C1 C2 117.8(14) . . ?
F3A C1 C2 110.6(13) . . ?
F3 C1 C2 107.4(8) . . ?
F1 C1 C2 107.4(10) . . ?
F2A F1 C1 47(5) . . ?
F3A F2 C1 78(5) . . ?
F3A F2 F2A 122(6) . . ?
C1 F2 F2A 45.5(16) . . ?
F1A F3 C1 62(3) . . ?
F3 F1A C1 96(4) . . ?
F1 F2A C1 113(7) . . ?
F1 F2A F2 167(7) . . ?
C1 F2A F2 54.6(12) . . ?
F2 F3A C1 73(5) . . ?
O1 C2 C3 127.9(5) . . ?
O1 C2 C1 113.8(4) . . ?
C3 C2 C1 118.2(5) . . ?
C4 C3 C2 121.9(5) . . ?
O2 C4 C3 128.3(4) . . ?
O2 C4 C5 113.6(4) . . ?
C3 C4 C5 118.1(5) . . ?
F5A C5 F4A 102.4(17) . . ?
F5A C5 F4 120(2) . . ?
F4A C5 F4 95.2(18) . . ?
F5A C5 F6 90.5(19) . . ?
F4A C5 F6 12(2) . . ?
F4 C5 F6 103(2) . . ?
F5A C5 F6A 109(2) . . ?
F4A C5 F6A 111.0(17) . . ?
F4 C5 F6A 17(3) . . ?
F6 C5 F6A 117.6(19) . . ?
F5A C5 F5 15(2) . . ?
F4A C5 F5 116.1(15) . . ?
F4 C5 F5 109.9(19) . . ?
F6 C5 F5 104.5(16) . . ?
F6A C5 F5 96.3(19) . . ?
F5A C5 C4 115.1(14) . . ?
F4A C5 C4 108.6(9) . . ?
F4 C5 C4 112.2(12) . . ?
F6 C5 C4 112.9(13) . . ?
F6A C5 C4 110.8(12) . . ?
F5 C5 C4 113.4(11) . . ?
C4 O2 Cu1 126.1(3) . . ?
O4 Cu2 O4 179.998(1) 2_556 . ?
O4 Cu2 O3 87.74(12) 2_556 . ?
O4 Cu2 O3 92.26(12) . . ?
O4 Cu2 O3 92.26(12) 2_556 2_556 ?
O4 Cu2 O3 87.74(12) . 2_556 ?
O3 Cu2 O3 180.0 . 2_556 ?
O4 Cu2 N3 84.43(13) 2_556 2_556 ?
O4 Cu2 N3 95.58(13) . 2_556 ?
O3 Cu2 N3 93.41(12) . 2_556 ?
O3 Cu2 N3 86.59(12) 2_556 2_556 ?
O4 Cu2 N3 95.57(13) 2_556 . ?
O4 Cu2 N3 84.42(13) . . ?
O3 Cu2 N3 86.59(12) . . ?
O3 Cu2 N3 93.41(12) 2_556 . ?
N3 Cu2 N3 180.00(18) 2_556 . ?
C7 O3 Cu2 123.7(3) . . ?
F7A C6 F9A 90.8(17) . . ?
F7A C6 F9 119(2) . . ?
F9A C6 F9 109(2) . . ?
F7A C6 F7 106.4(18) . . ?
F9A C6 F7 17(2) . . ?
F9 C6 F7 95(2) . . ?
F7A C6 F8A 106.0(19) . . ?
F9A C6 F8A 118.4(17) . . ?
F9 C6 F8A 15(3) . . ?
F7 C6 F8A 107(2) . . ?
F7A C6 F8 14(2) . . ?
F9A C6 F8 104.7(15) . . ?
F9 C6 F8 110(2) . . ?
F7 C6 F8 119.9(16) . . ?
F8A C6 F8 96(2) . . ?
F7A C6 C7 112.1(12) . . ?
F9A C6 C7 112.5(8) . . ?
F9 C6 C7 112.1(15) . . ?
F7 C6 C7 110.7(11) . . ?
F8A C6 C7 114.2(13) . . ?
F8 C6 C7 108.6(13) . . ?
C6 F7A F9A 46.9(11) . . ?
C6 F9A F7A 42.4(9) . . ?
O3 C7 C8 128.0(4) . . ?
O3 C7 C6 114.4(4) . . ?
C8 C7 C6 117.7(4) . . ?
C9 C8 C7 121.8(4) . . ?
O4 C9 C8 128.6(4) . . ?
O4 C9 C10 112.2(4) . . ?
C8 C9 C10 119.1(4) . . ?
F10 C10 F11 114(2) . . ?
F10 C10 F12 105(2) . . ?
F11 C10 F12 102.7(19) . . ?
F10 C10 F11A 109(2) . . ?
F11 C10 F11A 9(4) . . ?
F12 C10 F11A 111.8(19) . . ?
F10 C10 F10A 8(3) . . ?
F11 C10 F10A 106(2) . . ?
F12 C10 F10A 107.6(13) . . ?
F11A C10 F10A 102(2) . . ?
F10 C10 C9 108.1(18) . . ?
F11 C10 C9 114.8(14) . . ?
F12 C10 C9 111.3(4) . . ?
F11A C10 C9 111.0(15) . . ?
F10A C10 C9 113.2(15) . . ?
C9 O4 Cu2 124.7(3) . . ?
N1 O01 Cu1 123.6(3) . . ?
O01 N1 C07 125.0(4) . . ?
O01 N1 C01 122.0(4) . . ?
C07 N1 C01 111.9(4) . . ?
N1 C01 C03 110.6(4) . . ?
N1 C01 C02 105.5(4) . . ?
C03 C01 C02 110.5(4) . . ?
N1 C01 C04 100.5(4) . . ?
C03 C01 C04 115.7(4) . . ?
C02 C01 C04 113.1(5) . . ?
N2 C04 C05 109.6(4) . . ?
N2 C04 C06 105.5(4) . . ?
C05 C04 C06 110.5(4) . . ?
N2 C04 C01 100.5(4) . . ?
C05 C04 C01 115.7(4) . . ?
C06 C04 C01 113.9(4) . . ?
O02 N2 C07 125.8(4) . . ?
O02 N2 C04 122.5(4) . . ?
C07 N2 C04 111.2(4) . . ?
N1 C07 N2 108.7(4) . . ?
N1 C07 C08 125.9(4) . . ?
N2 C07 C08 125.4(4) . . ?
C010 C08 C09 104.3(4) . . ?
C010 C08 C07 127.1(4) . . ?
C09 C08 C07 128.6(4) . . ?
N3 C09 C08 110.8(4) . . ?
C09 N3 N4 105.6(4) . . ?
C09 N3 Cu2 123.1(3) . . ?
N4 N3 Cu2 131.0(3) . . ?
C010 N4 N3 112.3(4) . . ?
C010 N4 C041 127.1(4) . . ?
N3 N4 C041 120.6(4) . . ?
C042 C041 N4 116.8(5) . . ?
C041 C042 C043 112.5(6) . . ?
C044 C043 C042 116.9(8) . . ?
N4 C010 C08 107.0(4) . . ?
C4S I1S C3S 79.8(12) 2_466 2_466 ?
C4S I1S C1S 29(2) 2_466 . ?
C3S I1S C1S 58.3(10) 2_466 . ?
C2S C1S C4S 104.0(15) . 2_466 ?
C2S C1S C3S 58.2(9) . 2_466 ?
C4S C1S C3S 52.0(11) 2_466 2_466 ?
C2S C1S I1S 96.3(10) . . ?
C4S C1S I1S 16.7(14) 2_466 . ?
C3S C1S I1S 39.5(7) 2_466 . ?
C1S C2S C1S 179.998(5) . 2_466 ?
C1S C2S C3S 71.9(11) . 2_466 ?
C1S C2S C3S 108.1(11) 2_466 2_466 ?
C1S C2S C3S 108.1(11) . . ?
C1S C2S C3S 71.9(11) 2_466 . ?
C3S C2S C3S 179.998(3) 2_466 . ?
I1S C3S C4S 34.6(13) 2_466 . ?
I1S C3S C2S 129.7(13) 2_466 . ?
C4S C3S C2S 95.1(13) . . ?
I1S C3S C1S 82.3(11) 2_466 2_466 ?
C4S C3S C1S 50.5(13) . 2_466 ?
C2S C3S C1S 49.9(8) . 2_466 ?
I1S C4S C3S 65.6(17) 2_466 . ?
I1S C4S C1S 134(3) 2_466 2_466 ?
C3S C4S C1S 77.4(16) . 2_466 ?

loop_
_geom_bond_atom_site_label_1
_geom_bond_atom_site_label_2
_geom_bond_distance
_geom_bond_site_symmetry_2
_geom_bond_publ_flag
Cu1 O2 1.970(3) . ?
Cu1 O2 1.970(3) 2_667 ?
Cu1 O1 2.047(4) . ?
Cu1 O1 2.047(4) 2_667 ?
Cu1 O01 2.241(4) . ?
Cu1 O01 2.241(4) 2_667 ?
O1 C2 1.245(6) . ?
C1 F2A 1.13(3) . ?
C1 F1A 1.228(17) . ?
C1 F2 1.29(3) . ?
C1 F3A 1.33(3) . ?
C1 F3 1.382(18) . ?
C1 F1 1.43(2) . ?
C1 C2 1.508(7) . ?
F1 F2A 0.54(3) . ?
F2 F3A 0.65(4) . ?
F2 F2A 1.56(4) . ?
F3 F1A 0.53(3) . ?
C2 C3 1.395(7) . ?
C3 C4 1.390(7) . ?
C4 O2 1.251(6) . ?
C4 C5 1.532(7) . ?
C5 F5A 1.23(2) . ?
C5 F4A 1.264(18) . ?
C5 F4 1.25(2) . ?
C5 F6 1.35(3) . ?
C5 F6A 1.35(2) . ?
C5 F5 1.40(3) . ?
Cu2 O4 1.940(3) 2_556 ?
Cu2 O4 1.940(3) . ?
Cu2 O3 1.978(3) . ?
Cu2 O3 1.978(3) 2_556 ?
Cu2 N3 2.469(4) 2_556 ?
Cu2 N3 2.469(4) . ?
O3 C7 1.259(6) . ?
C6 F7A 1.206(19) . ?
C6 F9A 1.30(2) . ?
C6 F9 1.28(3) . ?
C6 F7 1.30(2) . ?
C6 F8A 1.36(3) . ?
C6 F8 1.45(2) . ?
C6 C7 1.530(7) . ?
F7A F9A 1.79(4) . ?
C7 C8 1.394(7) . ?
C8 C9 1.377(7) . ?
C9 O4 1.259(5) . ?
C9 C10 1.533(7) . ?
C10 F10 1.16(3) . ?
C10 F11 1.30(2) . ?
C10 F12 1.318(6) . ?
C10 F11A 1.37(3) . ?
C10 F10A 1.45(3) . ?
O01 N1 1.301(5) . ?
N1 C07 1.339(6) . ?
N1 C01 1.496(6) . ?
C01 C03 1.522(7) . ?
C01 C02 1.530(7) . ?
C01 C04 1.545(7) . ?
C04 N2 1.510(6) . ?
C04 C05 1.516(7) . ?
C04 C06 1.541(7) . ?
N2 O02 1.272(5) . ?
N2 C07 1.355(6) . ?
C07 C08 1.430(6) . ?
C08 C010 1.395(7) . ?
C08 C09 1.412(6) . ?
C09 N3 1.326(6) . ?
N3 N4 1.354(5) . ?
N4 C010 1.331(6) . ?
N4 C041 1.465(6) . ?
C041 C042 1.409(9) . ?
C042 C043 1.556(10) . ?
C043 C044 1.326(13) . ?
I1S C4S 0.85(3) 2_466 ?
I1S C3S 1.368(19) 2_466 ?
I1S C1S 2.13(2) . ?
C1S C2S 1.473(16) . ?
C1S C4S 1.45(3) 2_466 ?
C1S C3S 1.83(3) 2_466 ?
C2S C1S 1.473(16) 2_466 ?
C2S C3S 1.637(18) 2_466 ?
C2S C3S 1.637(18) . ?
C3S I1S 1.368(19) 2_466 ?
C3S C4S 1.479(18) . ?
C3S C1S 1.83(3) 2_466 ?
C4S I1S 0.85(3) 2_466 ?
C4S C1S 1.45(3) 2_466 ?
